data_9000573
loop_
_publ_author_name
'Althoff, P. L.'

_publ_section_title
;Structural refinements of dolomite and a magnesian calcite and implications
 for dolomite formation in the marine environment
;
_journal_name_full 'American Mineralogist'
_journal_page_first 772
_journal_page_last 783
_journal_volume 62
_journal_year 1977
_chemical_formula_sum 'C2 Ca Mg O6'
_chemical_name_mineral Dolomite
_space_group_IT_number 148
_symmetry_space_group_name_Hall '-R 3'
_symmetry_space_group_name_H-M 'R -3 :H'
_cell_angle_alpha 90
_cell_angle_beta 90
_cell_angle_gamma 120
_cell_length_a 4.8033
_cell_length_b 4.8033
_cell_length_c 15.984
_cell_formula_units_Z 3
_cell_volume 319.371
_database_code_amcsd 0000584
_exptl_crystal_density_diffrn 2.876
_cod_original_sg_symbol_H-M 'R -3'
_cod_original_formula_sum 'Ca Mg C2 O6'
_cod_database_code 9000573

loop_
_space_group_symop_operation_xyz
x,y,z
2/3+x,1/3+y,1/3+z
1/3+x,2/3+y,2/3+z
y,-x+y,-z
2/3+y,1/3-x+y,1/3-z
1/3+y,2/3-x+y,2/3-z
-x+y,-x,z
2/3-x+y,1/3-x,1/3+z
1/3-x+y,2/3-x,2/3+z
-x,-y,-z
2/3-x,1/3-y,1/3-z
1/3-x,2/3-y,2/3-z
-y,x-y,z
2/3-y,1/3+x-y,1/3+z
1/3-y,2/3+x-y,2/3+z
x-y,x,-z
2/3+x-y,1/3+x,1/3-z
1/3+x-y,2/3+x,2/3-z

loop_
_atom_site_aniso_label
_atom_site_aniso_U_11
_atom_site_aniso_U_22
_atom_site_aniso_U_33
_atom_site_aniso_U_12
_atom_site_aniso_U_13
_atom_site_aniso_U_23
Ca 0.00482 0.00482 0.00492 0.00241 0.00000 0.00000
Mg 0.00359 0.00359 0.00518 0.00180 0.00000 0.00000
C 0.00438 0.00438 0.00129 0.00219 0.00000 0.00000
O 0.00359 0.00877 0.01035 0.00359 -0.00101 -0.00303

loop_
_atom_site_label
_atom_site_fract_x
_atom_site_fract_y
_atom_site_fract_z
Ca 0.00000 0.00000 0.00000
Mg 0.00000 0.00000 0.50000
C 0.00000 0.00000 -0.24230
O 0.28290 0.03500 -0.24400

loop_
_cod_related_entry_id
_cod_related_entry_database
_cod_related_entry_code
1 AMCSD 0000584
